data_7029443
loop_
_publ_author_name
'Wei, Xiao-Hua'
'Yang, Lin-Yan'
'Liao, Sheng-Yun'
'Zhang, Ming'
'Tian, Jin-Lei'
'Du, Pei-Yao'
'Gu, Wen'
'Liu, Xin'

_publ_section_title
;
 A series of rare earth complexes with novel non-interpenetrating 3D
 networks: synthesis, structures, magnetic and optical properties.
;
_journal_issue 15
_journal_name_full 'Dalton transactions (Cambridge, England : 2003)'
_journal_page_first 5793
_journal_page_last 5800
_journal_paper_doi 10.1039/c3dt53112k
_journal_volume 43
_journal_year 2014
_chemical_formula_sum 'C42 H23 O19 Pr2'
_chemical_formula_weight 1113.42
_chemical_name_systematic
; 
 ? 
;
_space_group_IT_number 15
_symmetry_space_group_name_Hall '-C 2yc'
_symmetry_space_group_name_H-M 'C 1 2/c 1'
_atom_sites_solution_hydrogens geom
_atom_sites_solution_primary direct
_atom_sites_solution_secondary difmap
_audit_creation_method SHELXL-97
_cell_angle_alpha 90.00
_cell_angle_beta 113.18(3)
_cell_angle_gamma 90.00
_cell_formula_units_Z 4
_cell_length_a 29.888(6)
_cell_length_b 9.0272(18)
_cell_length_c 16.467(3)
_cell_measurement_reflns_used 5890
_cell_measurement_temperature 293(2)
_cell_measurement_theta_max 25.01
_cell_measurement_theta_min 3.08
_cell_volume 4084.2(17)
_computing_data_collection 'CrystalClear-SM Expert(Rigaku, 2009)'
_computing_molecular_graphics '(Rigaku, 1990) (Sheldrick, 1990)'
_computing_publication_material 'Rigaku SHELXTL'
_computing_structure_refinement 'SHELXL-97 (Sheldrick, 1997)'
_computing_structure_solution 'SHELXS-97 (Sheldrick, 1990)'
_diffrn_ambient_temperature 293(2)
_diffrn_measured_fraction_theta_full 0.996
_diffrn_measured_fraction_theta_max 0.996
_diffrn_measurement_device_type 'Rigaku 002 Saturn 944 area detector'
_diffrn_radiation_monochromator graphite
_diffrn_radiation_source 'fine-focus sealed tube'
_diffrn_radiation_type MoK\a
_diffrn_radiation_wavelength 0.71073
_diffrn_reflns_av_R_equivalents 0.0790
_diffrn_reflns_av_sigmaI/netI 0.0741
_diffrn_reflns_limit_h_max 35
_diffrn_reflns_limit_h_min -35
_diffrn_reflns_limit_k_max 10
_diffrn_reflns_limit_k_min -10
_diffrn_reflns_limit_l_max 19
_diffrn_reflns_limit_l_min -19
_diffrn_reflns_number 12490
_diffrn_reflns_theta_full 25.01
_diffrn_reflns_theta_max 25.01
_diffrn_reflns_theta_min 3.08
_exptl_absorpt_coefficient_mu 2.440
_exptl_absorpt_correction_T_max 0.8287
_exptl_absorpt_correction_T_min 0.7263
_exptl_absorpt_correction_type multi-scan
_exptl_absorpt_process_details SADABS
_exptl_crystal_colour green
_exptl_crystal_density_diffrn 1.811
_exptl_crystal_density_meas ?
_exptl_crystal_density_method 'not measured'
_exptl_crystal_description block
_exptl_crystal_F_000 2180
_exptl_crystal_size_max 0.14
_exptl_crystal_size_mid 0.12
_exptl_crystal_size_min 0.08
_platon_squeeze_details ' ?'
_refine_diff_density_max 0.968
_refine_diff_density_min -0.870
_refine_diff_density_rms 0.131
_refine_ls_extinction_method none
_refine_ls_goodness_of_fit_ref 1.087
_refine_ls_hydrogen_treatment mixed
_refine_ls_matrix_type full
_refine_ls_number_parameters 285
_refine_ls_number_reflns 3598
_refine_ls_number_restraints 0
_refine_ls_restrained_S_all 1.087
_refine_ls_R_factor_all 0.0975
_refine_ls_R_factor_gt 0.0653
_refine_ls_shift/su_max 0.001
_refine_ls_shift/su_mean 0.000
_refine_ls_structure_factor_coef Fsqd
_refine_ls_weighting_details 'calc w=1/[\s^2^(Fo^2^)+(0.0498P)^2^+27.7411P] where P=(Fo^2^+2Fc^2^)/3'
_refine_ls_weighting_scheme calc
_refine_ls_wR_factor_gt 0.1252
_refine_ls_wR_factor_ref 0.1374
_reflns_number_gt 2674
_reflns_number_total 3598
_reflns_threshold_expression >2sigma(I)
_cod_data_source_file c3dt53112k.txt
_cod_data_source_block oooooo
_cod_depositor_comments
;
The following automatic conversions were performed:

'_exptl_crystal_density_meas' value 'none' was changed to '?' - the
value is perceived as not measured.

Automatic conversion script
Id: cif_fix_values 3008 2015-01-20 13:52:24Z robertas 
;
_cod_original_cell_volume 4084.2(14)
_cod_original_sg_symbol_H-M C2/c
_cod_database_code 7029443

loop_
_symmetry_equiv_pos_as_xyz
'x, y, z'
'-x, y, -z+1/2'
'x+1/2, y+1/2, z'
'-x+1/2, y+1/2, -z+1/2'
'-x, -y, -z'
'x, -y, z-1/2'
'-x+1/2, -y+1/2, -z'
'x+1/2, -y+1/2, z-1/2'

loop_
_atom_site_label
_atom_site_type_symbol
_atom_site_fract_x
_atom_site_fract_y
_atom_site_fract_z
_atom_site_U_iso_or_equiv
_atom_site_adp_type
_atom_site_occupancy
_atom_site_symmetry_multiplicity
_atom_site_calc_flag
_atom_site_refinement_flags
O5 O 0.95131(19) 0.7333(8) 0.6588(4) 0.0483(17) Uani 1 1 d .
O8 O 0.9399(2) 0.2765(9) 0.9559(4) 0.0589(19) Uani 1 1 d .
O9 O 0.9550(2) 0.0626(8) 0.9088(4) 0.0555(19) Uani 1 1 d .
C1 C 0.9271(3) 0.1681(13) 0.9035(6) 0.045(2) Uani 1 1 d .
O3 O 0.5577(2) 0.2838(8) 0.5198(4) 0.0530(18) Uani 1 1 d .
O2 O 0.5597(2) 0.4722(8) 0.4339(4) 0.0545(18) Uani 1 1 d .
C2 C 0.5790(3) 0.3691(12) 0.4887(6) 0.043(3) Uani 1 1 d .
Pr1 Pr 0.997526(16) 0.83448(7) 0.90611(3) 0.0457(2) Uani 1 1 d .
O7 O 0.9865(3) 0.5456(8) 0.9054(5) 0.075(2) Uani 1 1 d .
O4 O 0.73071(17) 0.1318(6) 0.6709(3) 0.0313(13) Uani 1 1 d .
C3 C 0.7333(2) 0.3334(9) 0.5788(4) 0.0255(17) Uani 1 1 d .
H3 H 0.7668 0.3236 0.5970 0.031 Uiso 1 1 calc R
O6 O 0.9315(2) 0.7656(8) 0.7732(4) 0.0473(17) Uani 1 1 d .
C4 C 0.8714(3) 0.6788(9) 0.6411(5) 0.0264(18) Uani 1 1 d .
C5 C 0.8374(3) 0.6658(9) 0.6786(5) 0.0316(18) Uani 1 1 d .
H5 H 0.8461 0.6894 0.7379 0.038 Uiso 1 1 calc R
C6 C 0.6338(2) 0.3544(9) 0.5184(5) 0.0279(18) Uani 1 1 d .
C7 C 0.6590(3) 0.4526(10) 0.4884(5) 0.034(2) Uani 1 1 d .
H7 H 0.6424 0.5251 0.4474 0.040 Uiso 1 1 calc R
C8 C 0.8758(3) 0.1653(10) 0.8354(5) 0.0312(19) Uani 1 1 d .
C9 C 0.7800(3) 0.1492(9) 0.7234(5) 0.0273(18) Uani 1 1 d .
C10 C 0.8574(3) 0.6472(10) 0.5524(5) 0.037(2) Uani 1 1 d .
H10 H 0.8795 0.6587 0.5258 0.045 Uiso 1 1 calc R
C11 C 0.9214(3) 0.7312(10) 0.6943(5) 0.0310(19) Uani 1 1 d .
O1 O 0.73238(18) 0.5408(6) 0.4864(3) 0.0373(15) Uani 1 1 d .
C12 C 0.7783(3) 0.5848(9) 0.5403(5) 0.0291(19) Uani 1 1 d .
C13 C 0.6576(3) 0.2471(9) 0.5798(5) 0.0284(19) Uani 1 1 d .
H13 H 0.6405 0.1808 0.6001 0.034 Uiso 1 1 calc R
C14 C 0.7082(3) 0.4426(9) 0.5190(5) 0.0267(18) Uani 1 1 d .
C15 C 0.8450(3) 0.2798(10) 0.8276(5) 0.036(2) Uani 1 1 d .
H15 H 0.8570 0.3649 0.8610 0.043 Uiso 1 1 calc R
C16 C 0.7912(3) 0.6186(9) 0.6294(5) 0.031(2) Uani 1 1 d .
H16 H 0.7686 0.6090 0.6549 0.037 Uiso 1 1 calc R
C17 C 0.8097(3) 0.0351(9) 0.7278(5) 0.032(2) Uani 1 1 d .
H17 H 0.7977 -0.0482 0.6927 0.038 Uiso 1 1 calc R
C18 C 0.7972(3) 0.2739(10) 0.7726(5) 0.034(2) Uani 1 1 d .
H18 H 0.7766 0.3533 0.7685 0.041 Uiso 1 1 calc R
C19 C 0.7079(3) 0.2411(9) 0.6101(5) 0.0267(18) Uani 1 1 d .
C20 C 0.8115(3) 0.5996(10) 0.5037(5) 0.036(2) Uani 1 1 d .
H20 H 0.8028 0.5766 0.4444 0.043 Uiso 1 1 calc R
C21 C 0.8580(3) 0.0414(10) 0.7845(5) 0.036(2) Uani 1 1 d .
H21 H 0.8786 -0.0380 0.7883 0.043 Uiso 1 1 calc R
O10 O 0.5000 0.4815(18) 0.2500 0.199(10) Uani 1 2 d S
H10A H 0.5321 0.5120 0.2661 0.238 Uiso 0.50 1 calc PR

loop_
_atom_site_aniso_label
_atom_site_aniso_U_11
_atom_site_aniso_U_22
_atom_site_aniso_U_33
_atom_site_aniso_U_23
_atom_site_aniso_U_13
_atom_site_aniso_U_12
O5 0.019(3) 0.092(5) 0.029(3) 0.000(3) 0.005(3) -0.012(3)
O8 0.030(3) 0.095(6) 0.037(4) -0.010(4) -0.003(3) -0.002(4)
O9 0.016(3) 0.078(5) 0.057(4) 0.015(4) -0.001(3) 0.010(3)
C1 0.023(4) 0.074(7) 0.027(4) 0.005(5) 0.000(4) -0.003(5)
O3 0.020(3) 0.087(5) 0.051(4) 0.017(4) 0.013(3) 0.003(3)
O2 0.024(3) 0.083(5) 0.050(4) 0.011(4) 0.007(3) 0.022(3)
C2 0.017(4) 0.077(8) 0.035(5) -0.002(5) 0.009(4) 0.007(5)
Pr1 0.0163(2) 0.0792(4) 0.0348(3) -0.0190(3) 0.00263(19) -0.0079(3)
O7 0.081(6) 0.065(5) 0.063(5) 0.012(4) 0.012(4) -0.011(4)
O4 0.017(3) 0.033(3) 0.035(3) 0.006(3) 0.001(2) -0.002(2)
C3 0.012(3) 0.037(5) 0.022(4) -0.003(4) 0.001(3) 0.003(4)
O6 0.026(3) 0.080(5) 0.026(3) -0.013(3) 0.000(3) -0.006(3)
C4 0.026(4) 0.026(5) 0.021(4) 0.002(3) 0.002(3) -0.003(4)
C5 0.029(4) 0.043(5) 0.022(4) 0.000(4) 0.009(3) -0.003(4)
C6 0.015(4) 0.037(5) 0.029(4) -0.008(4) 0.005(3) 0.001(4)
C7 0.022(4) 0.048(6) 0.022(4) 0.002(4) -0.001(3) -0.003(4)
C8 0.015(4) 0.048(6) 0.024(4) -0.001(4) 0.001(3) -0.002(4)
C9 0.018(4) 0.034(5) 0.023(4) 0.007(4) 0.001(3) -0.002(4)
C10 0.030(4) 0.057(6) 0.029(4) -0.002(4) 0.016(4) -0.003(4)
C11 0.018(4) 0.041(5) 0.023(4) 0.009(4) -0.003(3) 0.002(4)
O1 0.027(3) 0.050(4) 0.022(3) 0.014(3) -0.004(2) -0.014(3)
C12 0.023(4) 0.034(5) 0.025(4) 0.005(4) 0.002(3) -0.003(4)
C13 0.023(4) 0.032(5) 0.026(4) -0.008(4) 0.006(3) -0.006(4)
C14 0.020(4) 0.036(5) 0.018(4) -0.003(4) 0.001(3) -0.002(4)
C15 0.027(4) 0.056(6) 0.019(4) -0.011(4) 0.004(3) -0.010(4)
C16 0.034(5) 0.036(5) 0.030(4) -0.005(4) 0.020(4) -0.008(4)
C17 0.028(4) 0.029(5) 0.032(4) 0.001(4) 0.005(4) -0.009(4)
C18 0.027(4) 0.042(5) 0.027(4) -0.002(4) 0.003(4) 0.011(4)
C19 0.018(4) 0.032(5) 0.025(4) -0.006(4) 0.003(3) 0.003(4)
C20 0.035(5) 0.049(6) 0.018(4) -0.001(4) 0.005(4) -0.010(4)
C21 0.021(4) 0.041(6) 0.039(5) 0.010(4) 0.005(4) 0.012(4)
O10 0.25(2) 0.121(14) 0.089(11) 0.000 -0.074(13) 0.000

loop_
_atom_type_symbol
_atom_type_description
_atom_type_scat_dispersion_real
_atom_type_scat_dispersion_imag
_atom_type_scat_source
C C 0.0033 0.0016 'International Tables Vol C Tables 4.2.6.8 and 6.1.1.4'
H H 0.0000 0.0000 'International Tables Vol C Tables 4.2.6.8 and 6.1.1.4'
O O 0.0106 0.0060 'International Tables Vol C Tables 4.2.6.8 and 6.1.1.4'
Pr Pr -0.2180 2.8214 'International Tables Vol C Tables 4.2.6.8 and 6.1.1.4'

loop_
_geom_angle_atom_site_label_1
_geom_angle_atom_site_label_2
_geom_angle_atom_site_label_3
_geom_angle
_geom_angle_site_symmetry_1
_geom_angle_site_symmetry_3
C11 O5 Pr1 158.1(6) . 2_756
C1 O8 Pr1 103.1(6) . 5_767
C1 O9 Pr1 170.8(6) . 1_545
C1 O9 Pr1 82.5(5) . 5_767
Pr1 O9 Pr1 104.1(2) 1_545 5_767
O9 C1 O8 122.0(8) . .
O9 C1 C8 119.8(9) . .
O8 C1 C8 118.1(9) . .
O9 C1 Pr1 73.7(5) . 5_767
O8 C1 Pr1 53.2(4) . 5_767
C8 C1 Pr1 152.9(6) . 5_767
C2 O3 Pr1 130.5(6) . 4_646
C2 O2 Pr1 139.0(6) . 8_465
O3 C2 O2 126.1(8) . .
O3 C2 C6 118.7(8) . .
O2 C2 C6 115.2(8) . .
O5 Pr1 O6 86.2(2) 2_756 .
O5 Pr1 O9 140.5(2) 2_756 1_565
O6 Pr1 O9 89.3(2) . 1_565
O5 Pr1 O3 146.5(3) 2_756 4_656
O6 Pr1 O3 86.1(2) . 4_656
O9 Pr1 O3 71.9(2) 1_565 4_656
O5 Pr1 O2 77.4(2) 2_756 8_566
O6 Pr1 O2 130.5(2) . 8_566
O9 Pr1 O2 76.0(2) 1_565 8_566
O3 Pr1 O2 130.4(2) 4_656 8_566
O5 Pr1 O8 82.6(2) 2_756 5_767
O6 Pr1 O8 141.2(3) . 5_767
O9 Pr1 O8 122.0(2) 1_565 5_767
O3 Pr1 O8 83.3(2) 4_656 5_767
O2 Pr1 O8 82.9(2) 8_566 5_767
O5 Pr1 O7 73.6(2) 2_756 .
O6 Pr1 O7 71.3(2) . .
O9 Pr1 O7 140.8(2) 1_565 .
O3 Pr1 O7 73.1(2) 4_656 .
O2 Pr1 O7 142.2(2) 8_566 .
O8 Pr1 O7 69.9(2) 5_767 .
O5 Pr1 O9 116.92(18) 2_756 5_767
O6 Pr1 O9 156.37(18) . 5_767
O9 Pr1 O9 75.9(2) 1_565 5_767
O3 Pr1 O9 71.97(18) 4_656 5_767
O2 Pr1 O9 64.2(2) 8_566 5_767
O8 Pr1 O9 46.4(2) 5_767 5_767
O7 Pr1 O9 108.9(2) . 5_767
O5 Pr1 C1 96.5(2) 2_756 5_767
O6 Pr1 C1 161.8(3) . 5_767
O9 Pr1 C1 99.6(3) 1_565 5_767
O3 Pr1 C1 81.8(2) 4_656 5_767
O2 Pr1 C1 67.4(2) 8_566 5_767
O8 Pr1 C1 23.7(2) 5_767 5_767
O7 Pr1 C1 92.2(3) . 5_767
O9 Pr1 C1 23.9(2) 5_767 5_767
C19 O4 C9 118.0(6) . .
C19 C3 C14 118.6(7) . .
C11 O6 Pr1 142.4(5) . .
C10 C4 C5 118.9(7) . .
C10 C4 C11 120.5(7) . .
C5 C4 C11 120.6(7) . .
C16 C5 C4 120.6(7) . .
C7 C6 C13 121.3(7) . .
C7 C6 C2 120.1(8) . .
C13 C6 C2 118.6(8) . .
C14 C7 C6 119.3(8) . .
C15 C8 C21 118.5(7) . .
C15 C8 C1 120.8(8) . .
C21 C8 C1 120.4(8) . .
C17 C9 C18 121.0(7) . .
C17 C9 O4 117.5(7) . .
C18 C9 O4 121.4(7) . .
C20 C10 C4 120.4(7) . .
O5 C11 O6 124.0(7) . .
O5 C11 C4 118.0(7) . .
O6 C11 C4 117.9(7) . .
C12 O1 C14 118.7(6) . .
C20 C12 O1 117.6(7) . .
C20 C12 C16 119.8(7) . .
O1 C12 C16 122.5(7) . .
C6 C13 C19 117.7(8) . .
C7 C14 O1 118.0(7) . .
C7 C14 C3 121.0(7) . .
O1 C14 C3 120.9(6) . .
C8 C15 C18 121.9(8) . .
C5 C16 C12 119.3(7) . .
C9 C17 C21 119.9(8) . .
C15 C18 C9 118.7(8) . .
C3 C19 O4 121.6(6) . .
C3 C19 C13 121.9(7) . .
O4 C19 C13 116.4(7) . .
C10 C20 C12 121.0(7) . .
C8 C21 C17 119.9(8) . .

loop_
_geom_bond_atom_site_label_1
_geom_bond_atom_site_label_2
_geom_bond_distance
_geom_bond_site_symmetry_2
O5 C11 1.247(9) .
O5 Pr1 2.367(6) 2_756
O8 C1 1.260(11) .
O8 Pr1 2.514(6) 5_767
O9 C1 1.247(11) .
O9 Pr1 2.430(7) 1_545
O9 Pr1 2.959(7) 5_767
C1 C8 1.501(10) .
C1 Pr1 3.057(8) 5_767
O3 C2 1.233(11) .
O3 Pr1 2.451(6) 4_646
O2 C2 1.267(11) .
O2 Pr1 2.457(6) 8_465
C2 C6 1.519(10) .
Pr1 O5 2.367(6) 2_756
Pr1 O6 2.382(5) .
Pr1 O9 2.430(7) 1_565
Pr1 O3 2.451(6) 4_656
Pr1 O2 2.457(6) 8_566
Pr1 O8 2.514(6) 5_767
Pr1 O7 2.628(8) .
Pr1 O9 2.959(7) 5_767
Pr1 C1 3.057(8) 5_767
O4 C19 1.380(9) .
O4 C9 1.394(8) .
C3 C19 1.357(11) .
C3 C14 1.386(10) .
O6 C11 1.252(9) .
C4 C10 1.382(10) .
C4 C5 1.387(10) .
C4 C11 1.480(10) .
C5 C16 1.365(10) .
C6 C7 1.374(11) .
C6 C13 1.379(11) .
C7 C14 1.357(10) .
C8 C15 1.357(11) .
C8 C21 1.372(11) .
C9 C17 1.343(11) .
C9 C18 1.363(11) .
C10 C20 1.356(11) .
O1 C12 1.367(9) .
O1 C14 1.380(9) .
C12 C20 1.357(11) .
C12 C16 1.395(10) .
C13 C19 1.385(10) .
C15 C18 1.359(10) .
C17 C21 1.379(10) .

loop_
_geom_torsion_atom_site_label_1
_geom_torsion_atom_site_label_2
_geom_torsion_atom_site_label_3
_geom_torsion_atom_site_label_4
_geom_torsion
_geom_torsion_site_symmetry_1
_geom_torsion_site_symmetry_4
Pr1 O9 C1 O8 159(3) 1_545 .
Pr1 O9 C1 O8 23.2(8) 5_767 .
Pr1 O9 C1 C8 -19(4) 1_545 .
Pr1 O9 C1 C8 -154.3(8) 5_767 .
Pr1 O9 C1 Pr1 135(4) 1_545 5_767
Pr1 O8 C1 O9 -28.2(10) 5_767 .
Pr1 O8 C1 C8 149.4(6) 5_767 .
Pr1 O3 C2 O2 -52.5(13) 4_646 .
Pr1 O3 C2 C6 126.4(7) 4_646 .
Pr1 O2 C2 O3 41.0(15) 8_465 .
Pr1 O2 C2 C6 -137.9(7) 8_465 .
O5 Pr1 O6 C11 -18.5(10) 2_756 .
O9 Pr1 O6 C11 122.2(10) 1_565 .
O3 Pr1 O6 C11 -165.9(10) 4_656 .
O2 Pr1 O6 C11 51.5(11) 8_566 .
O8 Pr1 O6 C11 -91.7(10) 5_767 .
O7 Pr1 O6 C11 -92.4(10) . .
O9 Pr1 O6 C11 172.9(8) 5_767 .
C1 Pr1 O6 C11 -117.8(11) 5_767 .
C10 C4 C5 C16 1.8(12) . .
C11 C4 C5 C16 179.5(8) . .
O3 C2 C6 C7 -176.7(8) . .
O2 C2 C6 C7 2.3(12) . .
O3 C2 C6 C13 -0.6(12) . .
O2 C2 C6 C13 178.4(8) . .
C13 C6 C7 C14 0.6(12) . .
C2 C6 C7 C14 176.7(7) . .
O9 C1 C8 C15 -179.1(8) . .
O8 C1 C8 C15 3.3(13) . .
Pr1 C1 C8 C15 66.8(18) 5_767 .
O9 C1 C8 C21 6.2(13) . .
O8 C1 C8 C21 -171.5(8) . .
Pr1 C1 C8 C21 -108.0(15) 5_767 .
C19 O4 C9 C17 -129.5(7) . .
C19 O4 C9 C18 54.2(10) . .
C5 C4 C10 C20 -2.2(13) . .
C11 C4 C10 C20 -179.9(8) . .
Pr1 O5 C11 O6 -75.0(16) 2_756 .
Pr1 O5 C11 C4 107.7(14) 2_756 .
Pr1 O6 C11 O5 -4.8(16) . .
Pr1 O6 C11 C4 172.5(6) . .
C10 C4 C11 O5 -6.2(12) . .
C5 C4 C11 O5 176.2(8) . .
C10 C4 C11 O6 176.3(8) . .
C5 C4 C11 O6 -1.3(12) . .
C14 O1 C12 C20 140.7(8) . .
C14 O1 C12 C16 -41.2(11) . .
C7 C6 C13 C19 -0.1(11) . .
C2 C6 C13 C19 -176.2(7) . .
C6 C7 C14 O1 178.7(7) . .
C6 C7 C14 C3 1.3(12) . .
C12 O1 C14 C7 148.5(8) . .
C12 O1 C14 C3 -34.0(10) . .
C19 C3 C14 C7 -3.7(11) . .
C19 C3 C14 O1 178.9(7) . .
C21 C8 C15 C18 1.4(13) . .
C1 C8 C15 C18 -173.5(8) . .
C4 C5 C16 C12 -0.6(13) . .
C20 C12 C16 C5 -0.2(13) . .
O1 C12 C16 C5 -178.2(8) . .
C18 C9 C17 C21 1.8(12) . .
O4 C9 C17 C21 -174.5(7) . .
C8 C15 C18 C9 -0.5(13) . .
C17 C9 C18 C15 -1.1(12) . .
O4 C9 C18 C15 175.0(7) . .
C14 C3 C19 O4 -178.8(7) . .
C14 C3 C19 C13 4.3(12) . .
C9 O4 C19 C3 23.0(10) . .
C9 O4 C19 C13 -160.0(7) . .
C6 C13 C19 C3 -2.4(12) . .
C6 C13 C19 O4 -179.5(6) . .
C4 C10 C20 C12 1.4(13) . .
O1 C12 C20 C10 177.9(8) . .
C16 C12 C20 C10 -0.2(13) . .
C15 C8 C21 C17 -0.7(12) . .
C1 C8 C21 C17 174.2(7) . .
C9 C17 C21 C8 -0.9(12) . .

loop_
_platon_squeeze_void_nr
_platon_squeeze_void_average_x
_platon_squeeze_void_average_y
_platon_squeeze_void_average_z
_platon_squeeze_void_volume
_platon_squeeze_void_count_electrons
1 0.500 0.169 0.250 122.6 2.8
2 0.000 0.330 0.750 122.4 3.0
3 0.000 0.669 0.250 122.6 2.8
4 0.500 0.830 0.750 122.4 3.0
